data_2241127
loop_
_publ_author_name
'Yeo, Chien Ing'
'Tan, Yee Seng'
'Tiekink, Edward R. T.'

_publ_section_title
;
 Crystal structures of
 5-amino-<i>N</i>-phenyl-3<i>H</i>-1,2,4-dithiazol-3-iminium chloride and
 5-amino-<i>N</i>-(4-chlorophenyl)-3<i>H</i>-1,2,4-dithiazol-3-iminium
 chloride monohydrate
;
_journal_coeditor_code HB7500
_journal_issue 10
_journal_name_full 'Acta Crystallographica Section E'
_journal_page_first 1159
_journal_page_last 1164
_journal_paper_doi 10.1107/S2056989015016655
_journal_volume 71
_journal_year 2015
_chemical_formula_iupac 'C8 H7 Cl1 N3 S2 +, Cl -, H2 O'
_chemical_formula_moiety 'C8 H7 Cl1 N3 S2 +, Cl -, H2 O'
_chemical_formula_sum 'C8 H9 Cl2 N3 O S2'
_chemical_formula_weight 298.20
_chemical_name_systematic
;
5-Amino-<i>N</i>-(4-chlorophenyl)-3<i>H</i>-1,2,4-dithiazol-3-iminium
chloride monohydrate
;
_space_group_crystal_system monoclinic
_space_group_IT_number 15
_space_group_name_Hall '-C 2yc'
_space_group_name_H-M_alt 'C 1 2/c 1'
_symmetry_space_group_name_Hall '-C 2yc'
_symmetry_space_group_name_H-M 'C 1 2/c 1'
_atom_sites_solution_hydrogens mixed
_audit_creation_method SHELXL-2014/7
_cell_angle_alpha 90
_cell_angle_beta 101.084(4)
_cell_angle_gamma 90
_cell_formula_units_Z 8
_cell_length_a 17.0581(7)
_cell_length_b 14.1660(7)
_cell_length_c 10.3215(4)
_cell_measurement_reflns_used 4628
_cell_measurement_temperature 100(2)
_cell_measurement_theta_max 27.5011
_cell_measurement_theta_min 2.4285
_cell_volume 2447.61(19)
_computing_cell_refinement
;
CrysAlis PRO (Agilent, 2012)
;
_computing_data_collection
;
CrysAlis PRO (Agilent, 2012)
;
_computing_data_reduction
;
CrysAlis PRO (Agilent, 2012)
;
_computing_molecular_graphics
;
ORTEP-3 for Windows (Farrugia, 2012), <i>QMol</i> (Gans & Shalloway,
2001) and
DIAMOND (Brandenburg, 2006)
;
_computing_publication_material
;
publCIF (Westrip, 2010)
;
_computing_structure_refinement
;
SHELXL2014 (Sheldrick, 2015)
;
_computing_structure_solution
;
SHELXS97 (Sheldrick, 2008)
;
_diffrn_ambient_temperature 100(2)
_diffrn_detector_area_resol_mean 10.4041
_diffrn_measured_fraction_theta_full 1.000
_diffrn_measured_fraction_theta_max 1.000
_diffrn_measurement_device_type 'Agilent SuperNova Dual diffractometer with an Atlas detector'
_diffrn_measurement_method '\w scan'
_diffrn_radiation_monochromator Mirror
_diffrn_radiation_source 'SuperNova (Mo) X-ray Source'
_diffrn_radiation_type MoK\a
_diffrn_radiation_wavelength 0.71073
_diffrn_reflns_av_R_equivalents 0.0644
_diffrn_reflns_limit_h_max 22
_diffrn_reflns_limit_h_min -22
_diffrn_reflns_limit_k_max 18
_diffrn_reflns_limit_k_min -18
_diffrn_reflns_limit_l_max 13
_diffrn_reflns_limit_l_min -13
_diffrn_reflns_number 19709
_diffrn_reflns_theta_full 27.494
_diffrn_reflns_theta_max 27.494
_diffrn_reflns_theta_min 2.433
_diffrn_standards_decay_% 0
_diffrn_standards_interval_count 0
_diffrn_standards_interval_time 0
_diffrn_standards_number 0
_exptl_absorpt_coefficient_mu 0.853
_exptl_absorpt_correction_T_max 1.00000
_exptl_absorpt_correction_T_min 0.74839
_exptl_absorpt_correction_type multi-scan
_exptl_absorpt_process_details
;
(CrysAlis PRO; Agilent, 2012)
;
_exptl_crystal_colour yellow
_exptl_crystal_density_diffrn 1.618
_exptl_crystal_description prism
_exptl_crystal_F_000 1216
_exptl_crystal_size_max 0.200
_exptl_crystal_size_mid 0.100
_exptl_crystal_size_min 0.050
_refine_diff_density_max 0.762
_refine_diff_density_min -0.638
_refine_ls_extinction_method none
_refine_ls_goodness_of_fit_ref 1.021
_refine_ls_hydrogen_treatment mixed
_refine_ls_matrix_type full
_refine_ls_number_parameters 167
_refine_ls_number_reflns 2821
_refine_ls_number_restraints 6
_refine_ls_restrained_S_all 1.021
_refine_ls_R_factor_all 0.0678
_refine_ls_R_factor_gt 0.0456
_refine_ls_shift/su_max 0.001
_refine_ls_shift/su_mean 0.000
_refine_ls_structure_factor_coef Fsqd
_refine_ls_weighting_details 'w=1/[\s^2^(Fo^2^)+(0.0237P)^2^+10.8824P] where P=(Fo^2^+2Fc^2^)/3'
_refine_ls_weighting_scheme calc
_refine_ls_wR_factor_gt 0.0885
_refine_ls_wR_factor_ref 0.1021
_reflns_number_gt 2142
_reflns_number_total 2821
_reflns_threshold_expression 'I > 2\s(I)'
_cod_data_source_file hb7500sup1.cif
_cod_data_source_block II
_cod_database_code 2241127
_shelx_space_group_comment
;
The symmetry employed for this shelxl refinement is uniquely defined
by the following loop, which should always be used as a source of
symmetry information in preference to the above space-group names.
They are only intended as comments.
;
_shelx_estimated_absorpt_t_min 0.848
_shelx_estimated_absorpt_t_max 0.959

loop_
_space_group_symop_operation_xyz
'x, y, z'
'x, -y, z+1/2'
'x+1/2, y+1/2, z'
'x+1/2, -y+1/2, z+1/2'
'-x, -y, -z'
'-x, y, -z-1/2'
'-x+1/2, -y+1/2, -z'
'-x+1/2, y+1/2, -z-1/2'

loop_
_atom_site_type_symbol
_atom_site_label
_atom_site_fract_x
_atom_site_fract_y
_atom_site_fract_z
_atom_site_U_iso_or_equiv
_atom_site_adp_type
_atom_site_calc_flag
_atom_site_occupancy
_atom_site_disorder_assembly
_atom_site_disorder_group
Cl Cl1 0.55093(5) 0.90087(7) -0.09408(7) 0.0413(2) Uani d 1 . .
Cl Cl2 0.79427(5) 0.93836(6) 1.03317(7) 0.0315(2) Uani d 0.9327(18) A 1
Cl Cl2' 0.8457(8) 0.9762(9) 1.0388(10) 0.0315(2) Uani d 0.0673(18) A 2
S S1 0.70602(5) 0.75085(6) 0.81299(7) 0.02725(19) Uani d 1 B 2
S S2 0.65448(5) 0.65361(6) 0.67312(7) 0.0304(2) Uani d 1 B 2
N N1 0.73581(17) 0.9221(2) 0.7316(2) 0.0307(6) Uani d 1 B 2
H H1N 0.740(2) 0.9640(19) 0.671(3) 0.037 Uiso d 1 C 2
H H2N 0.7550(19) 0.932(3) 0.8156(13) 0.037 Uiso d 1 D 2
N N2 0.67993(14) 0.81976(17) 0.5669(2) 0.0216(5) Uani d 1 B 2
N N3 0.61963(15) 0.70381(19) 0.4213(2) 0.0253(6) Uani d 1 B 2
H H3N 0.5993(18) 0.6468(11) 0.415(3) 0.030 Uiso d 1 E 2
C C1 0.70728(17) 0.8388(2) 0.6944(3) 0.0234(6) Uani d 1 B 2
C C2 0.65147(16) 0.7342(2) 0.5421(3) 0.0222(6) Uani d 1 B 2
C C3 0.60695(16) 0.7557(2) 0.3010(3) 0.0208(6) Uani d 1 B 2
C C4 0.60976(17) 0.8531(2) 0.2941(3) 0.0246(6) Uani d 1 B 2
H H4 0.6230 0.8895 0.3726 0.029 Uiso calc 1 B 2
C C5 0.59310(17) 0.8977(2) 0.1718(3) 0.0258(6) Uani d 1 B 2
H H5 0.5950 0.9645 0.1662 0.031 Uiso calc 1 B 2
C C6 0.57366(16) 0.8435(2) 0.0582(3) 0.0252(7) Uani d 1 B 2
C C7 0.57171(17) 0.7464(2) 0.0638(3) 0.0277(7) Uani d 1 B 2
H H7 0.5593 0.7103 -0.0150 0.033 Uiso calc 1 B 2
C C8 0.58805(17) 0.7020(2) 0.1854(3) 0.0258(6) Uani d 1 B 2
H H8 0.5864 0.6351 0.1904 0.031 Uiso calc 1 B 2
O O1W 0.54036(18) 0.5195(2) 0.3920(3) 0.0455(7) Uani d 0.9327(18) A 1
H H1O 0.5860(11) 0.495(3) 0.419(4) 0.068 Uiso d 1 F 1
H H2O 0.5075(16) 0.493(3) 0.430(4) 0.068 Uiso d 1 G 1
O O1W' 0.503(2) 0.485(3) 0.336(4) 0.0455(7) Uani d 0.0673(18) A 2

loop_
_atom_site_aniso_label
_atom_site_aniso_U_11
_atom_site_aniso_U_22
_atom_site_aniso_U_33
_atom_site_aniso_U_12
_atom_site_aniso_U_13
_atom_site_aniso_U_23
Cl1 0.0453(5) 0.0588(6) 0.0198(4) 0.0229(4) 0.0062(3) 0.0110(4)
Cl2 0.0394(5) 0.0378(5) 0.0172(4) 0.0038(4) 0.0051(3) 0.0024(3)
Cl2' 0.0394(5) 0.0378(5) 0.0172(4) 0.0038(4) 0.0051(3) 0.0024(3)
S1 0.0329(4) 0.0323(4) 0.0169(4) 0.0045(3) 0.0056(3) 0.0028(3)
S2 0.0432(5) 0.0290(4) 0.0193(4) -0.0042(4) 0.0068(3) 0.0052(3)
N1 0.0455(17) 0.0270(15) 0.0170(12) -0.0015(13) -0.0003(12) -0.0009(11)
N2 0.0220(12) 0.0239(13) 0.0183(12) 0.0001(10) 0.0027(9) 0.0019(10)
N3 0.0288(14) 0.0279(14) 0.0191(12) -0.0079(11) 0.0040(10) 0.0012(10)
C1 0.0233(15) 0.0290(16) 0.0183(13) 0.0042(13) 0.0052(11) 0.0025(12)
C2 0.0201(14) 0.0293(17) 0.0184(14) 0.0012(12) 0.0070(11) 0.0037(12)
C3 0.0175(13) 0.0280(16) 0.0174(13) -0.0047(12) 0.0045(10) 0.0013(11)
C4 0.0228(15) 0.0331(17) 0.0173(14) 0.0008(13) 0.0025(11) -0.0013(12)
C5 0.0221(15) 0.0301(17) 0.0246(15) 0.0049(13) 0.0032(12) 0.0049(13)
C6 0.0167(14) 0.0415(19) 0.0171(13) 0.0066(13) 0.0025(11) 0.0053(13)
C7 0.0215(15) 0.0423(19) 0.0191(14) -0.0025(14) 0.0034(11) -0.0055(13)
C8 0.0241(15) 0.0293(17) 0.0240(15) -0.0074(13) 0.0044(12) -0.0012(12)
O1W 0.0394(17) 0.0353(17) 0.066(2) 0.0025(13) 0.0211(15) 0.0151(14)
O1W' 0.0394(17) 0.0353(17) 0.066(2) 0.0025(13) 0.0211(15) 0.0151(14)

loop_
_atom_type_symbol
_atom_type_description
_atom_type_scat_dispersion_real
_atom_type_scat_dispersion_imag
_atom_type_scat_source
C C 0.0033 0.0016 'International Tables Vol C Tables 4.2.6.8 and 6.1.1.4'
H H 0.0000 0.0000 'International Tables Vol C Tables 4.2.6.8 and 6.1.1.4'
N N 0.0061 0.0033 'International Tables Vol C Tables 4.2.6.8 and 6.1.1.4'
O O 0.0106 0.0060 'International Tables Vol C Tables 4.2.6.8 and 6.1.1.4'
S S 0.1246 0.1234 'International Tables Vol C Tables 4.2.6.8 and 6.1.1.4'
Cl Cl 0.1484 0.1585 'International Tables Vol C Tables 4.2.6.8 and 6.1.1.4'

loop_
_geom_angle_atom_site_label_1
_geom_angle_atom_site_label_2
_geom_angle_atom_site_label_3
_geom_angle
C1 S1 S2 92.68(11)
C2 S2 S1 92.84(11)
C1 N1 H1N 119(2)
C1 N1 H2N 119(2)
H1N N1 H2N 122(3)
C2 N2 C1 115.1(2)
C2 N3 C3 128.0(3)
C2 N3 H3N 117(2)
C3 N3 H3N 115(2)
N1 C1 N2 120.7(3)
N1 C1 S1 119.5(2)
N2 C1 S1 119.8(2)
N2 C2 N3 123.4(3)
N2 C2 S2 119.6(2)
N3 C2 S2 117.0(2)
C4 C3 C8 120.2(3)
C4 C3 N3 124.0(3)
C8 C3 N3 115.8(3)
C3 C4 C5 119.8(3)
C3 C4 H4 120.1
C5 C4 H4 120.1
C6 C5 C4 119.4(3)
C6 C5 H5 120.3
C4 C5 H5 120.3
C7 C6 C5 121.4(3)
C7 C6 Cl1 120.0(2)
C5 C6 Cl1 118.7(3)
C6 C7 C8 119.4(3)
C6 C7 H7 120.3
C8 C7 H7 120.3
C7 C8 C3 119.9(3)
C7 C8 H8 120.0
C3 C8 H8 120.0
H1O O1W H2O 108.5(17)

loop_
_geom_bond_atom_site_label_1
_geom_bond_atom_site_label_2
_geom_bond_site_symmetry_2
_geom_bond_distance
Cl1 C6 . 1.746(3)
S1 C1 . 1.749(3)
S1 S2 . 2.0657(11)
S2 C2 . 1.763(3)
N1 C1 . 1.306(4)
N1 H1N . 0.876(10)
N1 H2N . 0.876(10)
N2 C2 . 1.312(4)
N2 C1 . 1.337(4)
N3 C2 . 1.332(4)
N3 C3 . 1.423(4)
N3 H3N . 0.876(10)
C3 C4 . 1.384(4)
C3 C8 . 1.399(4)
C4 C5 . 1.390(4)
C4 H4 . 0.9500
C5 C6 . 1.387(4)
C5 H5 . 0.9500
C6 C7 . 1.377(5)
C7 C8 . 1.384(4)
C7 H7 . 0.9500
C8 H8 . 0.9500
O1W H1O . 0.850(10)
O1W H2O . 0.835(10)
O1W' O1W' 6_656 1.75(9)

loop_
_geom_hbond_atom_site_label_D
_geom_hbond_atom_site_label_H
_geom_hbond_atom_site_label_A
_geom_hbond_site_symmetry_A
_geom_hbond_distance_DH
_geom_hbond_distance_HA
_geom_hbond_distance_DA
_geom_hbond_angle_DHA
N1 H1N Cl2 2_574 0.88(3) 2.30(3) 3.144(3) 161(3)
N1 H2N Cl2 . 0.877(16) 2.219(14) 3.089(2) 172(4)
N3 H3N O1W . 0.876(19) 2.06(2) 2.927(4) 174(3)
O1W H2O O1W 5_666 0.84(3) 2.29(4) 2.884(4) 128(3)
O1W H1O Cl2 8_647 0.85(3) 2.16(3) 3.005(3) 170(3)

loop_
_geom_torsion_atom_site_label_1
_geom_torsion_atom_site_label_2
_geom_torsion_atom_site_label_3
_geom_torsion_atom_site_label_4
_geom_torsion
C2 N2 C1 N1 -178.8(3)
C2 N2 C1 S1 1.9(4)
S2 S1 C1 N1 179.7(2)
S2 S1 C1 N2 -1.0(2)
C1 N2 C2 N3 178.0(3)
C1 N2 C2 S2 -1.9(3)
C3 N3 C2 N2 -3.0(5)
C3 N3 C2 S2 176.9(2)
S1 S2 C2 N2 1.1(2)
S1 S2 C2 N3 -178.9(2)
C2 N3 C3 C4 -15.1(5)
C2 N3 C3 C8 167.1(3)
C8 C3 C4 C5 0.5(4)
N3 C3 C4 C5 -177.2(3)
C3 C4 C5 C6 0.1(4)
C4 C5 C6 C7 -1.0(4)
C4 C5 C6 Cl1 178.7(2)
C5 C6 C7 C8 1.2(4)
Cl1 C6 C7 C8 -178.5(2)
C6 C7 C8 C3 -0.5(4)
C4 C3 C8 C7 -0.3(4)
N3 C3 C8 C7 177.6(3)

_cod_database_fobs_code 2241127
